data_1540491
loop_
_publ_author_name
'Du, Kun'
'De Mieri, Maria'
'Neuburger, Markus'
'Zietsman, Pieter C.'
'Marston, Andrew'
'van Vuuren, Sandy F.'
'Ferreira, Daneel'
'Hamburger, Matthias'
'van der Westhuizen, Jan H.'

_publ_section_title
;
 Labdane and Clerodane Diterpenoids from Colophospermum mopane.
;
_journal_issue 10
_journal_name_full 'Journal of natural products'
_journal_page_first 2494
_journal_page_last 2504
_journal_paper_doi 10.1021/acs.jnatprod.5b00729
_journal_volume 78
_journal_year 2015
_chemical_absolute_configuration ad
_chemical_formula_moiety 'C20 H32 O3'
_chemical_formula_sum 'C20 H32 O3'
_chemical_formula_weight 320.47
_space_group_IT_number 19
_symmetry_cell_setting orthorhombic
_symmetry_space_group_name_Hall 'P 2ac 2ab'
_symmetry_space_group_name_H-M 'P 21 21 21'
_atom_sites_solution_hydrogens difmap
_atom_sites_solution_primary other
_cell_angle_alpha 90
_cell_angle_beta 90
_cell_angle_gamma 90
_cell_formula_units_Z 16
_cell_length_a 14.0499(7)
_cell_length_b 17.2599(9)
_cell_length_c 31.2403(16)
_cell_measurement_reflns_used 9847
_cell_measurement_temperature 123
_cell_measurement_theta_max 69
_cell_measurement_theta_min 3
_cell_volume 7575.8(7)
_computing_cell_refinement 'Apex2 (Bruker AXS, 2006)'
_computing_data_collection 'Apex2 (Bruker AXS, 2006)'
_computing_data_reduction 'Apex2 (Bruker AXS, 2006)'
_computing_molecular_graphics 'CAMERON (Watkin et al., 1996)'
_computing_publication_material 'CRYSTALS (Betteridge et al., 2003)'
_computing_structure_refinement 'CRYSTALS (Betteridge et al., 2003)'
_computing_structure_solution 'Superflip (Palatinus & Chapuis, 2007)'
_diffrn_ambient_temperature 123
_diffrn_measured_fraction_theta_full 0.996
_diffrn_measured_fraction_theta_max 0.996
_diffrn_measurement_device Area
_diffrn_measurement_device_type 'Bruker Kappa Apex2'
_diffrn_measurement_method '\f & \w scans'
_diffrn_radiation_monochromator graphite
_diffrn_radiation_type 'Cu K\a'
_diffrn_radiation_wavelength 1.54178
_diffrn_reflns_av_R_equivalents 0.052
_diffrn_reflns_limit_h_max 16
_diffrn_reflns_limit_h_min -16
_diffrn_reflns_limit_k_max 20
_diffrn_reflns_limit_k_min 0
_diffrn_reflns_limit_l_max 37
_diffrn_reflns_limit_l_min 0
_diffrn_reflns_number 79503
_diffrn_reflns_theta_full 68.940
_diffrn_reflns_theta_max 68.940
_diffrn_reflns_theta_min 2.925
_diffrn_standards_number 0
_exptl_absorpt_coefficient_mu 0.577
_exptl_absorpt_correction_T_max 0.97
_exptl_absorpt_correction_T_min 0.94
_exptl_absorpt_correction_type multi-scan
_exptl_absorpt_process_details 'SADABS (Siemens, 1996)'
_exptl_crystal_colour colourless
_exptl_crystal_density_diffrn 1.124
_exptl_crystal_density_method 'not measured'
_exptl_crystal_description needle
_exptl_crystal_F_000 2816
_exptl_crystal_size_max 0.240
_exptl_crystal_size_mid 0.110
_exptl_crystal_size_min 0.050
_refine_diff_density_max 0.19
_refine_diff_density_min -0.14
_refine_ls_abs_structure_details 'Flack (1983), 6275 Friedel-pairs'
_refine_ls_abs_structure_Flack 0.02(5)
_refine_ls_extinction_method None
_refine_ls_goodness_of_fit_ref 0.9664
_refine_ls_hydrogen_treatment constr
_refine_ls_matrix_type full
_refine_ls_number_parameters 830
_refine_ls_number_reflns 13079
_refine_ls_number_restraints 0
_refine_ls_R_factor_all 0.0436
_refine_ls_R_factor_gt 0.0424
_refine_ls_shift/su_max 0.0008006
_refine_ls_shift/su_mean 0.0001527
_refine_ls_structure_factor_coef F
_refine_ls_weighting_details
;
 Method= 
 SQRT(W) = (Data with the key SQRTW in list 6) 
;
_refine_ls_weighting_scheme sigma
_refine_ls_wR_factor_all 0.0413
_refine_ls_wR_factor_gt 0.0389
_refine_ls_wR_factor_ref 0.0378
_reflns_limit_h_max 16
_reflns_limit_h_min -16
_reflns_limit_k_max 20
_reflns_limit_k_min 0
_reflns_limit_l_max 37
_reflns_limit_l_min 0
_reflns_number_gt 13527
_reflns_number_total 13943
_reflns_threshold_expression I>2.0\s(I)
_oxford_diffrn_Wilson_B_factor 0.00
_oxford_diffrn_Wilson_scale 0.00
_oxford_refine_ls_r_factor_ref 0.0409
_oxford_refine_ls_scale 0.07494(6)
_oxford_reflns_number_all 13882
_oxford_reflns_threshold_expression_ref I>3.0\s(I)
_cod_data_source_file np5b00729_si_004.cif
_cod_data_source_block 1
_cod_depositor_comments
;
The following automatic conversions were performed:

'_atom_sites_solution_primary' value 'Other' changed to 'other'
according to
/usr/data/users/saulius/crontab/automatic-downloads/current/ACS/lib/dictionaries/cif_core.dic
dictionary named 'cif_core.dic' version 2.4.2 from 2011-04-26.

Automatic conversion script
Id: cif_fix_values 3271 2015-04-21 07:52:19Z andrius 
;
_cod_database_code 1540491

loop_
_symmetry_equiv_pos_as_xyz
x,y,z
-x+1/2,-y,z+1/2
x+1/2,-y+1/2,-z
-x,y+1/2,-z+1/2

loop_
_atom_site_label
_atom_site_type_symbol
_atom_site_fract_x
_atom_site_fract_y
_atom_site_fract_z
_atom_site_U_iso_or_equiv
_atom_site_occupancy
_atom_site_adp_type
_atom_site_refinement_flags_posn
O1 O 0.23286(12) 0.96150(9) 0.52784(5) 0.0624 1.0000 Uani .
O2 O 0.13938(11) 0.89179(9) 0.48462(4) 0.0534 1.0000 Uani .
O3 O -0.39029(9) 0.97157(7) 0.74600(4) 0.0430 1.0000 Uani .
C1 C 0.14815(17) 0.93866(12) 0.51356(7) 0.0537 1.0000 Uani .
C2 C 0.06915(19) 0.97355(12) 0.53757(7) 0.0603 1.0000 Uani .
C3 C -0.0228(2) 0.96230(13) 0.53137(8) 0.0622 1.0000 Uani .
C4 C -0.0665(2) 0.91676(16) 0.49542(8) 0.0759 1.0000 Uani .
C5 C -0.09234(19) 0.99552(12) 0.56353(8) 0.0668 1.0000 Uani .
C6 C -0.11961(17) 0.93170(11) 0.59577(7) 0.0569 1.0000 Uani .
C7 C -0.19136(13) 0.95375(9) 0.63139(6) 0.0384 1.0000 Uani .
C8 C -0.20925(17) 0.87819(11) 0.65635(7) 0.0536 1.0000 Uani .
C9 C -0.15002(11) 1.02072(10) 0.65924(6) 0.0360 1.0000 Uani .
C10 C -0.05325(14) 1.00238(16) 0.68090(8) 0.0648 1.0000 Uani .
C11 C -0.06039(14) 0.95348(19) 0.72192(8) 0.0771 1.0000 Uani .
C12 C -0.15142(14) 0.96671(14) 0.74598(7) 0.0587 1.0000 Uani .
C13 C -0.22460(13) 1.00835(11) 0.73332(5) 0.0404 1.0000 Uani .
C14 C -0.21889(13) 1.05698(10) 0.69240(6) 0.0382 1.0000 Uani .
C15 C -0.1791(2) 1.13730(13) 0.70692(7) 0.0706 1.0000 Uani .
C16 C -0.31094(14) 1.01452(11) 0.76187(6) 0.0440 1.0000 Uani .
C17 C -0.31512(13) 1.07350(10) 0.67119(6) 0.0422 1.0000 Uani .
C18 C -0.35505(12) 1.00780(12) 0.64577(6) 0.0452 1.0000 Uani .
C19 C -0.28517(14) 0.98251(12) 0.61088(6) 0.0450 1.0000 Uani .
C20 C -0.3356(2) 0.92738(18) 0.58040(8) 0.0830 1.0000 Uani .
H1 H 0.2787 0.9346 0.5157 0.0922 1.0000 Uiso R
H2 H -0.4355 0.9983 0.7391 0.0655 1.0000 Uiso R
H21 H 0.0886 1.0045 0.5599 0.0653 1.0000 Uiso R
H41 H -0.1099 0.8780 0.5063 0.1090 1.0000 Uiso R
H42 H -0.1009 0.9499 0.4767 0.1090 1.0000 Uiso R
H43 H -0.0183 0.8893 0.4791 0.1096 1.0000 Uiso R
H51 H -0.1490 1.0126 0.5486 0.0735 1.0000 Uiso R
H52 H -0.0619 1.0366 0.5790 0.0728 1.0000 Uiso R
H61 H -0.0619 0.9167 0.6098 0.0642 1.0000 Uiso R
H62 H -0.1488 0.8899 0.5793 0.0649 1.0000 Uiso R
H81 H -0.2403 0.8417 0.6374 0.0770 1.0000 Uiso R
H82 H -0.1502 0.8582 0.6665 0.0763 1.0000 Uiso R
H83 H -0.2502 0.8884 0.6811 0.0764 1.0000 Uiso R
H91 H -0.1363 1.0635 0.6384 0.0455 1.0000 Uiso R
H101 H -0.0259 1.0518 0.6890 0.0724 1.0000 Uiso R
H102 H -0.0141 0.9748 0.6602 0.0729 1.0000 Uiso R
H111 H -0.0095 0.9691 0.7411 0.0876 1.0000 Uiso R
H112 H -0.0551 0.8992 0.7133 0.0862 1.0000 Uiso R
H121 H -0.1580 0.9408 0.7729 0.0667 1.0000 Uiso R
H151 H -0.1200 1.1298 0.7214 0.0965 1.0000 Uiso R
H152 H -0.2259 1.1621 0.7246 0.0967 1.0000 Uiso R
H153 H -0.1705 1.1697 0.6817 0.0971 1.0000 Uiso R
H161 H -0.3317 1.0682 0.7640 0.0511 1.0000 Uiso R
H162 H -0.2939 0.9947 0.7899 0.0515 1.0000 Uiso R
H171 H -0.3606 1.0874 0.6937 0.0497 1.0000 Uiso R
H172 H -0.3051 1.1179 0.6520 0.0500 1.0000 Uiso R
H181 H -0.4129 1.0260 0.6324 0.0536 1.0000 Uiso R
H182 H -0.3692 0.9631 0.6637 0.0523 1.0000 Uiso R
H191 H -0.2686 1.0300 0.5942 0.0538 1.0000 Uiso R
H201 H -0.3402 0.8780 0.5949 0.1155 1.0000 Uiso R
H202 H -0.2956 0.9215 0.5556 0.1161 1.0000 Uiso R
H203 H -0.3971 0.9479 0.5733 0.1158 1.0000 Uiso R
O4 O 0.27548(10) 0.80335(8) 0.45292(4) 0.0520 1.0000 Uani .
O5 O 0.36939(9) 0.88057(7) 0.49142(4) 0.0444 1.0000 Uani .
O6 O 1.03172(10) 0.67217(7) 0.26920(4) 0.0472 1.0000 Uani .
C21 C 0.35972(13) 0.82699(10) 0.46593(5) 0.0380 1.0000 Uani .
C22 C 0.43817(14) 0.78396(10) 0.44596(5) 0.0385 1.0000 Uani .
C23 C 0.52996(14) 0.78746(10) 0.45690(5) 0.0389 1.0000 Uani .
C24 C 0.57066(15) 0.83430(12) 0.49266(6) 0.0508 1.0000 Uani .
C25 C 0.60110(13) 0.74227(10) 0.43043(6) 0.0397 1.0000 Uani .
C26 C 0.66110(13) 0.79793(9) 0.40285(5) 0.0362 1.0000 Uani .
C27 C 0.71400(12) 0.76050(9) 0.36452(5) 0.0331 1.0000 Uani .
C28 C 0.76936(15) 0.82707(11) 0.34344(6) 0.0472 1.0000 Uani .
C29 C 0.77874(11) 0.69291(9) 0.38101(5) 0.0294 1.0000 Uani .
C30 C 0.85633(12) 0.71707(11) 0.41325(5) 0.0389 1.0000 Uani .
C31 C 0.94717(13) 0.75090(12) 0.39267(6) 0.0466 1.0000 Uani .
C32 C 0.96774(12) 0.72102(10) 0.34907(6) 0.0397 1.0000 Uani .
C33 C 0.91272(11) 0.67384(9) 0.32690(5) 0.0330 1.0000 Uani .
C34 C 0.82278(11) 0.63884(9) 0.34634(5) 0.0309 1.0000 Uani .
C35 C 0.94001(13) 0.64599(11) 0.28255(6) 0.0413 1.0000 Uani .
C36 C 0.85403(13) 0.56190(10) 0.36766(6) 0.0426 1.0000 Uani .
C37 C 0.74643(12) 0.61759(11) 0.31293(6) 0.0409 1.0000 Uani .
C38 C 0.68986(14) 0.68485(13) 0.29603(6) 0.0488 1.0000 Uani .
C39 C 0.63969(13) 0.72616(12) 0.33277(6) 0.0437 1.0000 Uani .
C40 C 0.56490(17) 0.78446(17) 0.31561(7) 0.0687 1.0000 Uani .
H3 H 0.2301 0.8328 0.4635 0.0768 1.0000 Uiso R
H4 H 1.0763 0.6418 0.2749 0.0692 1.0000 Uiso R
H221 H 0.4204 0.7519 0.4233 0.0472 1.0000 Uiso R
H241 H 0.5197 0.8542 0.5104 0.0760 1.0000 Uiso R
H242 H 0.6122 0.8017 0.5094 0.0758 1.0000 Uiso R
H243 H 0.6066 0.8773 0.4819 0.0759 1.0000 Uiso R
H251 H 0.5682 0.7051 0.4125 0.0463 1.0000 Uiso R
H252 H 0.6435 0.7162 0.4500 0.0463 1.0000 Uiso R
H261 H 0.7081 0.8249 0.4203 0.0447 1.0000 Uiso R
H262 H 0.6162 0.8361 0.3911 0.0451 1.0000 Uiso R
H281 H 0.8128 0.8505 0.3633 0.0670 1.0000 Uiso R
H282 H 0.8049 0.8076 0.3192 0.0674 1.0000 Uiso R
H283 H 0.7232 0.8654 0.3333 0.0678 1.0000 Uiso R
H291 H 0.7346 0.6584 0.3971 0.0356 1.0000 Uiso R
H301 H 0.8296 0.7547 0.4334 0.0489 1.0000 Uiso R
H302 H 0.8757 0.6692 0.4284 0.0491 1.0000 Uiso R
H311 H 1.0016 0.7381 0.4109 0.0558 1.0000 Uiso R
H312 H 0.9401 0.8069 0.3902 0.0557 1.0000 Uiso R
H321 H 1.0242 0.7381 0.3357 0.0477 1.0000 Uiso R
H351 H 0.8938 0.6669 0.2623 0.0478 1.0000 Uiso R
H352 H 0.9371 0.5893 0.2814 0.0496 1.0000 Uiso R
H361 H 0.8997 0.5731 0.3895 0.0641 1.0000 Uiso R
H362 H 0.8786 0.5274 0.3461 0.0654 1.0000 Uiso R
H363 H 0.7989 0.5390 0.3808 0.0650 1.0000 Uiso R
H371 H 0.7777 0.5907 0.2890 0.0499 1.0000 Uiso R
H372 H 0.7029 0.5818 0.3271 0.0496 1.0000 Uiso R
H381 H 0.7322 0.7209 0.2824 0.0562 1.0000 Uiso R
H382 H 0.6423 0.6667 0.2755 0.0573 1.0000 Uiso R
H391 H 0.6051 0.6862 0.3479 0.0502 1.0000 Uiso R
H401 H 0.5210 0.7555 0.2975 0.0950 1.0000 Uiso R
H402 H 0.5300 0.8080 0.3396 0.0948 1.0000 Uiso R
H403 H 0.5977 0.8253 0.3000 0.0942 1.0000 Uiso R
O7 O 0.19269(8) 0.40592(8) 0.52756(4) 0.0433 1.0000 Uani .
O8 O 0.09868(8) 0.38496(8) 0.47178(4) 0.0442 1.0000 Uani .
O9 O -0.46643(8) 0.57378(7) 0.76350(4) 0.0411 1.0000 Uani .
C41 C 0.11094(11) 0.40970(10) 0.50824(5) 0.0320 1.0000 Uani .
C42 C 0.03101(11) 0.44504(10) 0.53166(6) 0.0349 1.0000 Uani .
C43 C 0.02850(12) 0.47007(9) 0.57181(6) 0.0342 1.0000 Uani .
C44 C 0.10970(13) 0.47166(10) 0.60300(6) 0.0405 1.0000 Uani .
C45 C -0.06409(13) 0.50205(10) 0.58881(6) 0.0411 1.0000 Uani .
C46 C -0.11389(11) 0.44591(9) 0.61941(5) 0.0295 1.0000 Uani .
C47 C -0.21273(11) 0.47188(8) 0.63705(5) 0.0268 1.0000 Uani .
C48 C -0.24435(12) 0.40815(9) 0.66832(5) 0.0326 1.0000 Uani .
C49 C -0.20144(10) 0.55393(8) 0.65766(5) 0.0270 1.0000 Uani .
C50 C -0.13141(10) 0.55731(9) 0.69536(5) 0.0296 1.0000 Uani .
C51 C -0.17366(11) 0.52957(10) 0.73833(5) 0.0319 1.0000 Uani .
C52 C -0.27777(11) 0.54679(9) 0.74301(5) 0.0300 1.0000 Uani .
C53 C -0.33300(10) 0.57395(8) 0.71261(5) 0.0273 1.0000 Uani .
C54 C -0.29361(11) 0.59919(9) 0.66926(5) 0.0284 1.0000 Uani .
C55 C -0.43814(12) 0.58890(10) 0.72045(6) 0.0363 1.0000 Uani .
C56 C -0.26866(13) 0.68646(9) 0.67348(6) 0.0376 1.0000 Uani .
C57 C -0.36619(11) 0.59310(10) 0.63236(6) 0.0339 1.0000 Uani .
C58 C -0.38023(12) 0.51179(10) 0.61566(6) 0.0373 1.0000 Uani .
C59 C -0.28568(12) 0.47858(10) 0.59951(5) 0.0348 1.0000 Uani .
C60 C -0.30220(15) 0.40375(12) 0.57399(7) 0.0520 1.0000 Uani .
H5 H 0.2357 0.3827 0.5116 0.0628 1.0000 Uiso R
H6 H -0.4601 0.6182 0.7736 0.0614 1.0000 Uiso R
H421 H -0.0257 0.4493 0.5159 0.0423 1.0000 Uiso R
H441 H 0.1600 0.5030 0.5919 0.0638 1.0000 Uiso R
H442 H 0.0894 0.4931 0.6297 0.0637 1.0000 Uiso R
H443 H 0.1352 0.4210 0.6076 0.0633 1.0000 Uiso R
H451 H -0.1056 0.5103 0.5651 0.0476 1.0000 Uiso R
H452 H -0.0490 0.5504 0.6043 0.0481 1.0000 Uiso R
H461 H -0.1237 0.3968 0.6043 0.0349 1.0000 Uiso R
H462 H -0.0716 0.4375 0.6435 0.0342 1.0000 Uiso R
H481 H -0.2573 0.3607 0.6522 0.0501 1.0000 Uiso R
H482 H -0.3012 0.4236 0.6836 0.0497 1.0000 Uiso R
H483 H -0.1931 0.4000 0.6882 0.0491 1.0000 Uiso R
H491 H -0.1721 0.5858 0.6353 0.0303 1.0000 Uiso R
H501 H -0.1125 0.6113 0.6986 0.0339 1.0000 Uiso R
H502 H -0.0739 0.5284 0.6893 0.0334 1.0000 Uiso R
H511 H -0.1652 0.4730 0.7408 0.0398 1.0000 Uiso R
H512 H -0.1384 0.5554 0.7613 0.0400 1.0000 Uiso R
H521 H -0.3054 0.5370 0.7699 0.0337 1.0000 Uiso R
H551 H -0.4753 0.5559 0.7018 0.0422 1.0000 Uiso R
H552 H -0.4516 0.6429 0.7137 0.0426 1.0000 Uiso R
H561 H -0.2229 0.6949 0.6957 0.0553 1.0000 Uiso R
H562 H -0.3268 0.7156 0.6798 0.0562 1.0000 Uiso R
H563 H -0.2433 0.7057 0.6466 0.0552 1.0000 Uiso R
H571 H -0.3416 0.6252 0.6090 0.0412 1.0000 Uiso R
H572 H -0.4277 0.6137 0.6421 0.0405 1.0000 Uiso R
H581 H -0.4060 0.4779 0.6381 0.0433 1.0000 Uiso R
H582 H -0.4247 0.5126 0.5919 0.0443 1.0000 Uiso R
H591 H -0.2593 0.5182 0.5800 0.0409 1.0000 Uiso R
H601 H -0.3449 0.4165 0.5506 0.0742 1.0000 Uiso R
H602 H -0.2421 0.3843 0.5623 0.0736 1.0000 Uiso R
H603 H -0.3313 0.3643 0.5922 0.0734 1.0000 Uiso R
O10 O 0.22420(8) 0.30743(7) 0.42588(4) 0.0398 1.0000 Uani .
O11 O 0.31916(8) 0.33728(7) 0.48055(4) 0.0378 1.0000 Uani .
O12 O 0.99572(9) 0.28076(8) 0.29203(4) 0.0444 1.0000 Uani .
C61 C 0.30759(12) 0.30878(9) 0.44499(5) 0.0301 1.0000 Uani .
C62 C 0.38454(12) 0.27578(9) 0.41942(5) 0.0323 1.0000 Uani .
C63 C 0.47504(11) 0.26951(9) 0.43177(5) 0.0317 1.0000 Uani .
C64 C 0.51248(13) 0.29254(12) 0.47518(5) 0.0420 1.0000 Uani .
C65 C 0.54894(11) 0.23973(10) 0.40095(6) 0.0342 1.0000 Uani .
C66 C 0.61014(11) 0.30779(8) 0.38473(5) 0.0289 1.0000 Uani .
C67 C 0.70371(10) 0.28752(9) 0.36083(5) 0.0263 1.0000 Uani .
C68 C 0.74366(12) 0.36547(9) 0.34563(5) 0.0332 1.0000 Uani .
C69 C 0.77240(10) 0.24316(9) 0.39230(5) 0.0278 1.0000 Uani .
C70 C 0.80123(12) 0.28909(10) 0.43262(5) 0.0359 1.0000 Uani .
C71 C 0.88247(14) 0.34741(11) 0.42618(6) 0.0432 1.0000 Uani .
C72 C 0.95107(12) 0.32508(11) 0.39245(6) 0.0403 1.0000 Uani .
C73 C 0.94307(11) 0.26531(10) 0.36606(5) 0.0331 1.0000 Uani .
C74 C 0.86278(10) 0.20593(9) 0.37174(5) 0.0294 1.0000 Uani .
C75 C 1.01994(12) 0.25080(11) 0.33367(6) 0.0402 1.0000 Uani .
C76 C 0.90213(12) 0.14312(11) 0.40242(6) 0.0398 1.0000 Uani .
C77 C 0.83532(11) 0.16341(9) 0.33033(5) 0.0303 1.0000 Uani .
C78 C 0.77329(11) 0.20939(10) 0.29980(5) 0.0318 1.0000 Uani .
C79 C 0.68124(10) 0.23388(9) 0.32228(5) 0.0285 1.0000 Uani .
C80 C 0.61006(12) 0.26668(11) 0.28984(5) 0.0393 1.0000 Uani .
H7 H 0.1823 0.3333 0.4412 0.0615 1.0000 Uiso R
H8 H 0.9734 0.2432 0.2787 0.0673 1.0000 Uiso R
H621 H 0.3678 0.2588 0.3923 0.0386 1.0000 Uiso R
H641 H 0.5803 0.2850 0.4764 0.0632 1.0000 Uiso R
H642 H 0.5006 0.3461 0.4812 0.0628 1.0000 Uiso R
H643 H 0.4816 0.2608 0.4967 0.0636 1.0000 Uiso R
H651 H 0.5168 0.2148 0.3774 0.0398 1.0000 Uiso R
H652 H 0.5893 0.2031 0.4163 0.0397 1.0000 Uiso R
H661 H 0.5709 0.3391 0.3658 0.0336 1.0000 Uiso R
H662 H 0.6295 0.3393 0.4096 0.0337 1.0000 Uiso R
H681 H 0.8016 0.3562 0.3296 0.0494 1.0000 Uiso R
H682 H 0.7578 0.3978 0.3704 0.0498 1.0000 Uiso R
H683 H 0.6963 0.3910 0.3280 0.0502 1.0000 Uiso R
H691 H 0.7344 0.1988 0.4023 0.0321 1.0000 Uiso R
H701 H 0.7461 0.3163 0.4434 0.0429 1.0000 Uiso R
H702 H 0.8218 0.2495 0.4537 0.0427 1.0000 Uiso R
H711 H 0.9152 0.3519 0.4542 0.0519 1.0000 Uiso R
H712 H 0.8547 0.3973 0.4186 0.0521 1.0000 Uiso R
H721 H 1.0050 0.3577 0.3891 0.0468 1.0000 Uiso R
H751 H 1.0781 0.2761 0.3435 0.0504 1.0000 Uiso R
H752 H 1.0312 0.1952 0.3311 0.0493 1.0000 Uiso R
H761 H 0.9550 0.1163 0.3878 0.0564 1.0000 Uiso R
H762 H 0.9241 0.1682 0.4280 0.0566 1.0000 Uiso R
H763 H 0.8505 0.1070 0.4089 0.0567 1.0000 Uiso R
H771 H 0.8917 0.1455 0.3157 0.0371 1.0000 Uiso R
H772 H 0.7987 0.1179 0.3392 0.0369 1.0000 Uiso R
H781 H 0.8075 0.2559 0.2903 0.0372 1.0000 Uiso R
H782 H 0.7577 0.1768 0.2743 0.0367 1.0000 Uiso R
H791 H 0.6538 0.1860 0.3336 0.0323 1.0000 Uiso R
H801 H 0.6386 0.3109 0.2755 0.0566 1.0000 Uiso R
H802 H 0.5945 0.2262 0.2686 0.0572 1.0000 Uiso R
H803 H 0.5513 0.2826 0.3043 0.0568 1.0000 Uiso R

loop_
_atom_site_aniso_label
_atom_site_aniso_U_11
_atom_site_aniso_U_22
_atom_site_aniso_U_33
_atom_site_aniso_U_23
_atom_site_aniso_U_13
_atom_site_aniso_U_12
O1 0.0794(12) 0.0604(10) 0.0472(8) -0.0096(7) 0.0103(8) 0.0234(8)
O2 0.0642(9) 0.0586(9) 0.0373(8) 0.0036(6) 0.0176(6) 0.0176(7)
O3 0.0413(7) 0.0405(7) 0.0471(7) 0.0013(5) 0.0082(5) -0.0090(6)
C1 0.0793(15) 0.0433(11) 0.0385(11) 0.0158(9) 0.0251(10) 0.0191(11)
C2 0.0936(19) 0.0412(12) 0.0460(11) 0.0089(9) 0.0314(12) 0.0178(11)
C3 0.0840(17) 0.0463(13) 0.0562(14) 0.0184(10) 0.0362(12) 0.0282(11)
C4 0.0808(18) 0.0833(19) 0.0635(15) 0.0110(14) 0.0284(13) 0.0229(14)
C5 0.0890(17) 0.0437(12) 0.0676(14) 0.0179(10) 0.0435(13) 0.0253(12)
C6 0.0797(15) 0.0311(10) 0.0601(13) 0.0093(9) 0.0282(11) 0.0169(10)
C7 0.0459(9) 0.0237(8) 0.0457(10) 0.0031(7) 0.0145(8) 0.0021(7)
C8 0.0737(14) 0.0288(10) 0.0583(13) 0.0026(8) 0.0176(11) -0.0022(9)
C9 0.0305(8) 0.0340(9) 0.0434(10) 0.0108(7) 0.0037(7) -0.0067(7)
C10 0.0352(10) 0.0909(18) 0.0682(15) 0.0277(13) 0.0013(10) -0.0158(10)
C11 0.0310(11) 0.119(2) 0.0815(16) 0.0450(15) -0.0166(10) -0.0123(12)
C12 0.0397(10) 0.0880(16) 0.0484(12) 0.0258(11) -0.0192(9) -0.0290(11)
C13 0.0446(10) 0.0450(10) 0.0316(10) 0.0026(7) -0.0044(7) -0.0209(8)
C14 0.0490(10) 0.0292(9) 0.0363(10) 0.0002(7) 0.0052(7) -0.0138(8)
C15 0.118(2) 0.0450(12) 0.0483(13) -0.0046(10) 0.0138(12) -0.0400(13)
C16 0.0590(12) 0.0409(10) 0.0321(9) 0.0012(7) 0.0047(8) -0.0162(8)
C17 0.0527(11) 0.0353(10) 0.0386(10) 0.0113(8) 0.0151(8) 0.0170(8)
C18 0.0320(9) 0.0624(13) 0.0412(10) 0.0061(9) -0.0021(7) 0.0046(8)
C19 0.0500(11) 0.0468(11) 0.0381(10) -0.0045(8) -0.0015(8) -0.0094(8)
C20 0.103(2) 0.098(2) 0.0481(14) -0.0191(13) -0.0062(13) -0.0331(17)
O4 0.0502(8) 0.0565(9) 0.0493(8) -0.0103(7) 0.0045(6) 0.0103(6)
O5 0.0587(8) 0.0420(7) 0.0324(6) -0.0030(5) 0.0109(6) 0.0036(6)
O6 0.0476(8) 0.0408(7) 0.0532(8) -0.0013(6) 0.0191(6) -0.0024(6)
C21 0.0524(11) 0.0357(9) 0.0258(8) 0.0090(7) 0.0049(7) 0.0030(8)
C22 0.0547(11) 0.0304(9) 0.0304(8) -0.0011(7) 0.0084(8) 0.0015(8)
C23 0.0578(12) 0.0290(9) 0.0298(9) 0.0056(7) 0.0113(7) 0.0058(8)
C24 0.0608(13) 0.0554(13) 0.0362(10) -0.0044(9) 0.0023(9) 0.0084(10)
C25 0.0512(10) 0.0301(9) 0.0377(9) 0.0037(7) 0.0094(8) 0.0035(8)
C26 0.0481(10) 0.0239(8) 0.0364(9) 0.0018(7) 0.0059(7) 0.0023(7)
C27 0.0392(9) 0.0284(8) 0.0316(8) 0.0047(7) 0.0065(6) 0.0032(7)
C28 0.0606(12) 0.0337(10) 0.0473(11) 0.0126(8) 0.0165(9) 0.0087(9)
C29 0.0319(8) 0.0264(8) 0.0301(8) 0.0053(6) 0.0041(6) -0.0045(6)
C30 0.0402(10) 0.0459(10) 0.0305(9) 0.0014(7) 0.0002(7) -0.0032(8)
C31 0.0437(10) 0.0503(11) 0.0457(11) -0.0071(9) -0.0013(8) -0.0116(8)
C32 0.0359(9) 0.0382(10) 0.0448(10) 0.0033(8) 0.0082(7) -0.0060(7)
C33 0.0332(8) 0.0256(8) 0.0401(9) 0.0026(7) 0.0064(7) 0.0012(7)
C34 0.0304(8) 0.0248(8) 0.0374(9) 0.0007(7) 0.0048(6) -0.0009(6)
C35 0.0385(9) 0.0381(10) 0.0473(10) -0.0050(8) 0.0105(8) -0.0020(7)
C36 0.0395(9) 0.0316(9) 0.0566(12) 0.0065(8) 0.0116(8) 0.0014(7)
C37 0.0335(9) 0.0392(10) 0.0500(11) -0.0138(8) 0.0046(8) -0.0050(7)
C38 0.0449(10) 0.0626(13) 0.0390(11) -0.0113(9) -0.0034(8) 0.0081(9)
C39 0.0455(10) 0.0514(11) 0.0344(9) -0.0010(8) -0.0029(8) 0.0108(8)
C40 0.0633(14) 0.1000(19) 0.0429(11) -0.0079(12) -0.0065(10) 0.0362(13)
O7 0.0323(6) 0.0642(9) 0.0335(6) -0.0086(6) 0.0022(5) 0.0139(6)
O8 0.0301(6) 0.0665(9) 0.0359(7) -0.0102(6) 0.0001(5) 0.0112(6)
O9 0.0419(7) 0.0415(7) 0.0401(7) 0.0023(6) 0.0163(5) 0.0052(5)
C41 0.0309(8) 0.0337(9) 0.0314(8) 0.0058(7) 0.0051(7) 0.0057(7)
C42 0.0296(8) 0.0380(9) 0.0371(9) 0.0072(7) 0.0041(7) 0.0074(7)
C43 0.0388(9) 0.0246(8) 0.0391(9) 0.0047(7) 0.0136(7) 0.0065(6)
C44 0.0459(10) 0.0336(9) 0.0419(10) -0.0074(7) 0.0098(8) -0.0026(7)
C45 0.0459(10) 0.0338(9) 0.0436(10) 0.0054(8) 0.0170(8) 0.0134(8)
C46 0.0348(8) 0.0228(7) 0.0309(8) 0.0015(6) 0.0022(6) 0.0051(6)
C47 0.0316(8) 0.0214(7) 0.0274(8) 0.0004(6) 0.0040(6) -0.0004(6)
C48 0.0373(9) 0.0254(8) 0.0350(9) 0.0027(7) 0.0048(7) -0.0003(6)
C49 0.0294(8) 0.0218(7) 0.0297(8) -0.0001(6) 0.0086(6) -0.0014(6)
C50 0.0229(7) 0.0300(8) 0.0360(9) -0.0051(7) 0.0031(6) -0.0005(6)
C51 0.0310(9) 0.0340(9) 0.0308(8) -0.0029(7) -0.0018(6) 0.0020(7)
C52 0.0380(9) 0.0231(8) 0.0287(8) -0.0029(6) 0.0100(6) 0.0005(6)
C53 0.0293(8) 0.0204(7) 0.0323(8) -0.0015(6) 0.0054(6) 0.0003(6)
C54 0.0289(8) 0.0249(8) 0.0314(8) 0.0021(6) 0.0044(6) 0.0023(6)
C55 0.0339(9) 0.0339(9) 0.0412(9) 0.0065(7) 0.0109(7) 0.0065(7)
C56 0.0413(9) 0.0251(8) 0.0463(10) 0.0043(7) 0.0117(8) 0.0048(7)
C57 0.0297(8) 0.0342(9) 0.0378(9) 0.0096(7) 0.0051(6) 0.0069(6)
C58 0.0325(8) 0.0428(10) 0.0365(9) 0.0034(7) -0.0048(7) -0.0029(7)
C59 0.0387(9) 0.0320(9) 0.0337(9) 0.0005(7) -0.0045(7) -0.0011(7)
C60 0.0565(12) 0.0538(12) 0.0456(11) -0.0140(9) -0.0095(9) -0.0013(9)
O10 0.0327(6) 0.0479(7) 0.0387(6) -0.0048(6) 0.0031(5) 0.0107(5)
O11 0.0321(6) 0.0498(7) 0.0314(6) 0.0022(5) 0.0062(5) 0.0105(5)
O12 0.0458(7) 0.0460(7) 0.0415(7) 0.0052(6) 0.0054(5) -0.0058(6)
C61 0.0338(8) 0.0262(8) 0.0302(8) 0.0072(6) 0.0053(6) 0.0024(6)
C62 0.0372(9) 0.0280(8) 0.0316(8) 0.0044(6) 0.0069(7) 0.0019(7)
C63 0.0357(9) 0.0239(8) 0.0355(9) 0.0095(7) 0.0108(6) 0.0048(6)
C64 0.0338(9) 0.0540(12) 0.0383(10) 0.0098(8) 0.0080(7) 0.0134(8)
C65 0.0311(8) 0.0288(8) 0.0428(9) 0.0025(7) 0.0122(7) 0.0038(6)
C66 0.0324(8) 0.0253(8) 0.0291(8) 0.0022(6) 0.0022(6) 0.0033(6)
C67 0.0243(7) 0.0272(8) 0.0273(8) 0.0032(6) 0.0020(6) -0.0014(6)
C68 0.0361(9) 0.0353(9) 0.0284(8) 0.0067(7) -0.0032(6) -0.0041(7)
C69 0.0299(8) 0.0285(8) 0.0249(8) 0.0035(6) 0.0045(6) -0.0012(6)
C70 0.0385(9) 0.0439(10) 0.0254(8) 0.0015(7) -0.0050(7) 0.0045(7)
C71 0.0493(11) 0.0438(10) 0.0367(9) -0.0071(8) -0.0107(8) 0.0006(8)
C72 0.0321(8) 0.0462(10) 0.0426(10) 0.0067(8) -0.0068(7) -0.0077(7)
C73 0.0275(8) 0.0367(9) 0.0351(9) 0.0072(7) -0.0030(6) -0.0003(7)
C74 0.0264(8) 0.0321(8) 0.0297(8) 0.0056(7) 0.0007(6) 0.0010(6)
C75 0.0313(8) 0.0470(11) 0.0424(10) 0.0109(8) 0.0027(7) -0.0041(7)
C76 0.0344(9) 0.0429(10) 0.0422(10) 0.0105(8) 0.0016(7) 0.0056(7)
C77 0.0293(8) 0.0276(8) 0.0342(8) -0.0023(6) 0.0082(6) 0.0000(6)
C78 0.0300(8) 0.0391(9) 0.0262(8) -0.0009(7) 0.0042(6) -0.0016(7)
C79 0.0276(8) 0.0307(8) 0.0270(8) 0.0036(6) -0.0010(6) -0.0025(6)
C80 0.0369(9) 0.0482(10) 0.0327(9) -0.0010(8) -0.0041(7) 0.0001(8)

loop_
_atom_type_symbol
_atom_type_scat_dispersion_real
_atom_type_scat_dispersion_imag
_atom_type_scat_Cromer_Mann_a1
_atom_type_scat_Cromer_Mann_b1
_atom_type_scat_Cromer_Mann_a2
_atom_type_scat_Cromer_Mann_b2
_atom_type_scat_Cromer_Mann_a3
_atom_type_scat_Cromer_Mann_b3
_atom_type_scat_Cromer_Mann_a4
_atom_type_scat_Cromer_Mann_b4
_atom_type_scat_Cromer_Mann_c
_atom_type_scat_source
C 0.0181 0.0091 2.3100 20.8439 1.0200 10.2075 1.5886 0.5687 0.8650 51.6512 0.2156 'International Tables Vol C 4.2.6.8 and 6.1.1.4'
H 0.0000 0.0000 0.4930 10.5109 0.3229 26.1257 0.1402 3.1424 0.0408 57.7998 0.0030 'International Tables Vol C 4.2.6.8 and 6.1.1.4'
O 0.0492 0.0322 3.0485 13.2771 2.2868 5.7011 1.5463 0.3239 0.8670 32.9089 0.2508 'International Tables Vol C 4.2.6.8 and 6.1.1.4'

loop_
_geom_angle_atom_site_label_1
_geom_angle_atom_site_label_2
_geom_angle_atom_site_label_3
_geom_angle
_geom_angle_publ_flag
C1 O1 H1 110.8 no
C16 O3 H2 114.0 no
O1 C1 O2 122.37(18) yes
O1 C1 C2 112.5(2) yes
O2 C1 C2 125.1(2) yes
C1 C2 C3 127.2(2) yes
C1 C2 H21 113.6 no
C3 C2 H21 119.2 no
C2 C3 C4 125.9(2) yes
C2 C3 C5 118.6(2) yes
C4 C3 C5 115.5(2) yes
C3 C4 H41 110.9 no
C3 C4 H42 110.7 no
H41 C4 H42 108.1 no
C3 C4 H43 111.3 no
H41 C4 H43 106.6 no
H42 C4 H43 109.0 no
C3 C5 C6 108.87(16) yes
C3 C5 H51 109.1 no
C6 C5 H51 109.1 no
C3 C5 H52 109.0 no
C6 C5 H52 108.1 no
H51 C5 H52 112.6 no
C5 C6 C7 117.12(15) yes
C5 C6 H61 106.4 no
C7 C6 H61 106.7 no
C5 C6 H62 106.8 no
C7 C6 H62 106.6 no
H61 C6 H62 113.4 no
C6 C7 C8 105.19(14) yes
C6 C7 C9 109.91(15) yes
C8 C7 C9 113.95(16) yes
C6 C7 C19 109.63(16) yes
C8 C7 C19 110.02(16) yes
C9 C7 C19 108.08(13) yes
C7 C8 H81 108.3 no
C7 C8 H82 109.5 no
H81 C8 H82 111.2 no
C7 C8 H83 110.1 no
H81 C8 H83 109.5 no
H82 C8 H83 108.3 no
C7 C9 C10 114.76(17) yes
C7 C9 C14 116.10(13) yes
C10 C9 C14 109.75(16) yes
C7 C9 H91 104.8 no
C10 C9 H91 105.4 no
C14 C9 H91 104.8 no
C9 C10 C11 114.73(15) yes
C9 C10 H101 106.4 no
C11 C10 H101 106.9 no
C9 C10 H102 107.7 no
C11 C10 H102 108.8 no
H101 C10 H102 112.4 no
C10 C11 C12 112.92(19) yes
C10 C11 H111 108.3 no
C12 C11 H111 106.0 no
C10 C11 H112 106.9 no
C12 C11 H112 110.4 no
H111 C11 H112 112.3 no
C11 C12 C13 126.77(18) yes
C11 C12 H121 116.9 no
C13 C12 H121 116.3 no
C12 C13 C14 120.64(17) yes
C12 C13 C16 119.27(17) yes
C14 C13 C16 119.78(16) yes
C13 C14 C9 111.68(15) yes
C13 C14 C15 105.24(15) yes
C9 C14 C15 109.19(15) yes
C13 C14 C17 114.63(14) yes
C9 C14 C17 109.69(14) yes
C15 C14 C17 106.04(17) yes
C14 C15 H151 109.2 no
C14 C15 H152 108.4 no
H151 C15 H152 112.7 no
C14 C15 H153 108.6 no
H151 C15 H153 110.6 no
H152 C15 H153 107.1 no
C13 C16 O3 112.69(14) yes
C13 C16 H161 110.3 no
O3 C16 H161 106.5 no
C13 C16 H162 108.1 no
O3 C16 H162 108.9 no
H161 C16 H162 110.3 no
C14 C17 C18 114.83(14) yes
C14 C17 H171 108.0 no
C18 C17 H171 108.9 no
C14 C17 H172 106.4 no
C18 C17 H172 108.7 no
H171 C17 H172 109.9 no
C17 C18 C19 110.75(15) yes
C17 C18 H181 107.3 no
C19 C18 H181 109.0 no
C17 C18 H182 111.8 no
C19 C18 H182 108.4 no
H181 C18 H182 109.5 no
C7 C19 C18 110.07(15) yes
C7 C19 C20 117.06(19) yes
C18 C19 C20 109.01(18) yes
C7 C19 H191 106.3 no
C18 C19 H191 106.7 no
C20 C19 H191 107.2 no
C19 C20 H201 106.8 no
C19 C20 H202 107.4 no
H201 C20 H202 108.8 no
C19 C20 H203 109.4 no
H201 C20 H203 111.8 no
H202 C20 H203 112.3 no
C21 O4 H3 110.9 no
C35 O6 H4 114.5 no
O4 C21 O5 122.22(16) yes
O4 C21 C22 112.77(16) yes
O5 C21 C22 125.00(17) yes
C21 C22 C23 126.38(17) yes
C21 C22 H221 114.9 no
C23 C22 H221 118.7 no
C22 C23 C24 125.87(16) yes
C22 C23 C25 118.32(16) yes
C24 C23 C25 115.79(17) yes
C23 C24 H241 109.7 no
C23 C24 H242 108.7 no
H241 C24 H242 110.0 no
C23 C24 H243 111.0 no
H241 C24 H243 108.4 no
H242 C24 H243 108.9 no
C23 C25 C26 110.21(14) yes
C23 C25 H251 110.0 no
C26 C25 H251 110.5 no
C23 C25 H252 107.6 no
C26 C25 H252 107.9 no
H251 C25 H252 110.6 no
C25 C26 C27 115.73(14) yes
C25 C26 H261 110.9 no
C27 C26 H261 107.8 no
C25 C26 H262 105.9 no
C27 C26 H262 107.4 no
H261 C26 H262 108.9 no
C26 C27 C28 105.20(14) yes
C26 C27 C29 109.57(13) yes
C28 C27 C29 113.83(13) yes
C26 C27 C39 109.21(14) yes
C28 C27 C39 110.55(15) yes
C29 C27 C39 108.38(13) yes
C27 C28 H281 111.1 no
C27 C28 H282 109.7 no
H281 C28 H282 108.9 no
C27 C28 H283 108.0 no
H281 C28 H283 110.2 no
H282 C28 H283 108.9 no
C27 C29 C30 115.09(13) yes
C27 C29 C34 116.63(13) yes
C30 C29 C34 109.60(13) yes
C27 C29 H291 104.5 no
C30 C29 H291 105.8 no
C34 C29 H291 103.9 no
C29 C30 C31 114.50(13) yes
C29 C30 H301 109.2 no
C31 C30 H301 109.5 no
C29 C30 H302 106.3 no
C31 C30 H302 106.7 no
H301 C30 H302 110.6 no
C30 C31 C32 114.30(14) yes
C30 C31 H311 108.6 no
C32 C31 H311 107.6 no
C30 C31 H312 108.9 no
C32 C31 H312 107.0 no
H311 C31 H312 110.4 no
C31 C32 C33 125.58(15) yes
C31 C32 H321 117.5 no
C33 C32 H321 116.9 no
C32 C33 C34 121.37(15) yes
C32 C33 C35 121.83(15) yes
C34 C33 C35 116.58(14) yes
C33 C34 C29 111.60(12) yes
C33 C34 C36 106.00(13) yes
C29 C34 C36 109.09(14) yes
C33 C34 C37 113.65(14) yes
C29 C34 C37 109.69(13) yes
C36 C34 C37 106.53(14) yes
C33 C35 O6 113.26(15) yes
C33 C35 H351 107.9 no
O6 C35 H351 107.1 no
C33 C35 H352 109.9 no
O6 C35 H352 110.1 no
H351 C35 H352 108.5 no
C34 C36 H361 108.9 no
C34 C36 H362 109.3 no
H361 C36 H362 112.5 no
C34 C36 H363 107.9 no
H361 C36 H363 108.7 no
H362 C36 H363 109.5 no
C34 C37 C38 114.98(15) yes
C34 C37 H371 108.4 no
C38 C37 H371 109.4 no
C34 C37 H372 106.2 no
C38 C37 H372 108.5 no
H371 C37 H372 109.2 no
C37 C38 C39 109.96(15) yes
C37 C38 H381 109.2 no
C39 C38 H381 108.5 no
C37 C38 H382 110.2 no
C39 C38 H382 109.1 no
H381 C38 H382 109.8 no
C38 C39 C27 110.34(15) yes
C38 C39 C40 110.89(15) yes
C27 C39 C40 115.32(17) yes
C38 C39 H391 105.5 no
C27 C39 H391 107.3 no
C40 C39 H391 106.9 no
C39 C40 H401 107.2 no
C39 C40 H402 110.0 no
H401 C40 H402 109.8 no
C39 C40 H403 108.8 no
H401 C40 H403 112.4 no
H402 C40 H403 108.6 no
C41 O7 H5 111.6 no
C55 O9 H6 99.0 no
O7 C41 O8 122.49(14) yes
O7 C41 C42 117.67(15) yes
O8 C41 C42 119.84(15) yes
C41 C42 C43 128.66(16) yes
C41 C42 H421 114.7 no
C43 C42 H421 116.6 no
C42 C43 C44 126.82(14) yes
C42 C43 C45 118.33(16) yes
C44 C43 C45 114.84(15) yes
C43 C44 H441 109.7 no
C43 C44 H442 110.3 no
H441 C44 H442 108.5 no
C43 C44 H443 111.4 no
H441 C44 H443 107.2 no
H442 C44 H443 109.5 no
C43 C45 C46 112.48(14) yes
C43 C45 H451 107.9 no
C46 C45 H451 107.5 no
C43 C45 H452 107.2 no
C46 C45 H452 109.2 no
H451 C45 H452 112.6 no
C45 C46 C47 116.47(12) yes
C45 C46 H461 108.1 no
C47 C46 H461 107.1 no
C45 C46 H462 107.4 no
C47 C46 H462 108.3 no
H461 C46 H462 109.3 no
C46 C47 C48 106.04(12) yes
C46 C47 C49 108.38(12) yes
C48 C47 C49 114.57(12) yes
C46 C47 C59 109.89(12) yes
C48 C47 C59 109.92(13) yes
C49 C47 C59 107.98(12) yes
C47 C48 H481 109.0 no
C47 C48 H482 110.8 no
H481 C48 H482 109.3 no
C47 C48 H483 107.4 no
H481 C48 H483 110.4 no
H482 C48 H483 109.8 no
C47 C49 C50 114.53(13) yes
C47 C49 C54 117.80(12) yes
C50 C49 C54 109.62(12) yes
C47 C49 H491 104.9 no
C50 C49 H491 104.9 no
C54 C49 H491 103.5 no
C49 C50 C51 114.12(12) yes
C49 C50 H501 106.9 no
C51 C50 H501 108.1 no
C49 C50 H502 111.5 no
C51 C50 H502 109.3 no
H501 C50 H502 106.6 no
C50 C51 C52 113.47(13) yes
C50 C51 H511 109.2 no
C52 C51 H511 107.8 no
C50 C51 H512 107.5 no
C52 C51 H512 109.4 no
H511 C51 H512 109.5 no
C51 C52 C53 125.22(14) yes
C51 C52 H521 117.0 no
C53 C52 H521 117.8 no
C52 C53 C54 121.96(14) yes
C52 C53 C55 121.25(14) yes
C54 C53 C55 116.54(13) yes
C53 C54 C49 111.42(12) yes
C53 C54 C56 106.46(13) yes
C49 C54 C56 108.62(12) yes
C53 C54 C57 113.82(13) yes
C49 C54 C57 110.02(13) yes
C56 C54 C57 106.20(13) yes
C53 C55 O9 113.06(14) yes
C53 C55 H551 109.1 no
O9 C55 H551 108.0 no
C53 C55 H552 108.4 no
O9 C55 H552 109.0 no
H551 C55 H552 109.2 no
C54 C56 H561 111.2 no
C54 C56 H562 109.1 no
H561 C56 H562 109.5 no
C54 C56 H563 110.0 no
H561 C56 H563 109.1 no
H562 C56 H563 107.8 no
C54 C57 C58 114.06(13) yes
C54 C57 H571 106.5 no
C58 C57 H571 108.4 no
C54 C57 H572 109.0 no
C58 C57 H572 109.1 no
H571 C57 H572 109.6 no
C57 C58 C59 110.37(13) yes
C57 C58 H581 110.7 no
C59 C58 H581 109.4 no
C57 C58 H582 109.6 no
C59 C58 H582 108.1 no
H581 C58 H582 108.6 no
C58 C59 C47 110.44(13) yes
C58 C59 C60 110.77(15) yes
C47 C59 C60 115.27(14) yes
C58 C59 H591 105.6 no
C47 C59 H591 105.6 no
C60 C59 H591 108.5 no
C59 C60 H601 107.1 no
C59 C60 H602 110.6 no
H601 C60 H602 109.3 no
C59 C60 H603 110.4 no
H601 C60 H603 109.7 no
H602 C60 H603 109.8 no
C61 O10 H7 109.9 no
C75 O12 H8 105.1 no
O10 C61 O11 122.46(14) yes
O10 C61 C62 113.85(15) yes
O11 C61 C62 123.66(15) yes
C61 C62 C63 125.42(16) yes
C61 C62 H621 115.8 no
C63 C62 H621 118.8 no
C62 C63 C64 124.87(15) yes
C62 C63 C65 120.00(16) yes
C64 C63 C65 115.10(15) yes
C63 C64 H641 110.3 no
C63 C64 H642 111.8 no
H641 C64 H642 107.1 no
C63 C64 H643 108.5 no
H641 C64 H643 109.8 no
H642 C64 H643 109.3 no
C63 C65 C66 109.55(13) yes
C63 C65 H651 108.5 no
C66 C65 H651 110.5 no
C63 C65 H652 107.9 no
C66 C65 H652 109.3 no
H651 C65 H652 111.1 no
C65 C66 C67 117.32(12) yes
C65 C66 H661 107.9 no
C67 C66 H661 108.2 no
C65 C66 H662 108.4 no
C67 C66 H662 105.6 no
H661 C66 H662 109.2 no
C66 C67 C68 105.15(12) yes
C66 C67 C69 109.15(12) yes
C68 C67 C69 113.28(12) yes
C66 C67 C79 109.61(12) yes
C68 C67 C79 110.97(12) yes
C69 C67 C79 108.60(12) yes
C67 C68 H681 108.9 no
C67 C68 H682 109.3 no
H681 C68 H682 109.5 no
C67 C68 H683 108.8 no
H681 C68 H683 110.9 no
H682 C68 H683 109.3 no
C67 C69 C70 114.87(13) yes
C67 C69 C74 116.17(12) yes
C70 C69 C74 109.51(12) yes
C67 C69 H691 104.1 no
C70 C69 H691 106.5 no
C74 C69 H691 104.5 no
C69 C70 C71 115.16(14) yes
C69 C70 H701 108.9 no
C71 C70 H701 108.9 no
C69 C70 H702 105.4 no
C71 C70 H702 108.7 no
H701 C70 H702 109.7 no
C70 C71 C72 114.02(15) yes
C70 C71 H711 106.3 no
C72 C71 H711 110.3 no
C70 C71 H712 108.3 no
C72 C71 H712 108.6 no
H711 C71 H712 109.3 no
C71 C72 C73 126.20(16) yes
C71 C72 H721 116.4 no
C73 C72 H721 117.4 no
C72 C73 C74 120.69(15) yes
C72 C73 C75 119.21(15) yes
C74 C73 C75 119.71(15) yes
C73 C74 C69 111.75(13) yes
C73 C74 C76 106.06(12) yes
C69 C74 C76 108.88(12) yes
C73 C74 C77 113.97(13) yes
C69 C74 C77 109.80(12) yes
C76 C74 C77 106.04(13) yes
C73 C75 O12 112.26(14) yes
C73 C75 H751 108.5 no
O12 C75 H751 108.7 no
C73 C75 H752 109.7 no
O12 C75 H752 108.4 no
H751 C75 H752 109.3 no
C74 C76 H761 108.0 no
C74 C76 H762 108.3 no
H761 C76 H762 110.9 no
C74 C76 H763 108.0 no
H761 C76 H763 110.8 no
H762 C76 H763 110.8 no
C74 C77 C78 115.08(13) yes
C74 C77 H771 110.2 no
C78 C77 H771 109.9 no
C74 C77 H772 106.0 no
C78 C77 H772 107.3 no
H771 C77 H772 108.0 no
C77 C78 C79 109.98(12) yes
C77 C78 H781 109.7 no
C79 C78 H781 109.1 no
C77 C78 H782 109.4 no
C79 C78 H782 109.6 no
H781 C78 H782 109.1 no
C78 C79 C67 110.42(12) yes
C78 C79 C80 110.49(13) yes
C67 C79 C80 115.20(13) yes
C78 C79 H791 105.4 no
C67 C79 H791 107.6 no
C80 C79 H791 107.1 no
C79 C80 H801 109.0 no
C79 C80 H802 109.1 no
H801 C80 H802 109.6 no
C79 C80 H803 110.4 no
H801 C80 H803 109.9 no
H802 C80 H803 108.8 no

loop_
_geom_bond_atom_site_label_1
_geom_bond_atom_site_label_2
_geom_bond_distance
_geom_bond_publ_flag
O1 C1 1.331(3) yes
O1 H1 0.880 no
O2 C1 1.219(3) yes
O3 C16 1.428(2) yes
O3 H2 0.815 no
C1 C2 1.469(3) yes
C2 C3 1.320(4) yes
C2 H21 0.920 no
C3 C4 1.502(4) yes
C3 C5 1.514(3) yes
C4 H41 0.967 no
C4 H42 0.950 no
C4 H43 0.971 no
C5 C6 1.541(3) yes
C5 H51 0.968 no
C5 H52 0.958 no
C6 C7 1.549(2) yes
C6 H61 0.958 no
C6 H62 0.977 no
C7 C8 1.540(2) yes
C7 C9 1.559(2) yes
C7 C19 1.547(3) yes
C8 H81 0.968 no
C8 H82 0.954 no
C8 H83 0.979 no
C9 C10 1.551(3) yes
C9 C14 1.550(2) yes
C9 H91 1.002 no
C10 C11 1.538(3) yes
C10 H101 0.969 no
C10 H102 0.974 no
C11 C12 1.501(3) yes
C11 H111 0.972 no
C11 H112 0.977 no
C12 C13 1.315(3) yes
C12 H121 0.957 no
C13 C14 1.531(2) yes
C13 C16 1.509(3) yes
C14 C15 1.562(2) yes
C14 C17 1.532(3) yes
C15 H151 0.954 no
C15 H152 0.960 no
C15 H153 0.973 no
C16 H161 0.974 no
C16 H162 0.971 no
C17 C18 1.494(3) yes
C17 H171 0.981 no
C17 H172 0.984 no
C18 C19 1.531(3) yes
C18 H181 0.966 no
C18 H182 0.974 no
C19 C20 1.521(3) yes
C19 H191 0.998 no
C20 H201 0.967 no
C20 H202 0.963 no
C20 H203 0.960 no
O4 C21 1.316(2) yes
O4 H3 0.880 no
O5 C21 1.228(2) yes
O6 C35 1.428(2) yes
O6 H4 0.835 no
C21 C22 1.468(3) yes
C22 C23 1.336(3) yes
C22 H221 0.932 no
C23 C24 1.493(3) yes
C23 C25 1.514(2) yes
C24 H241 0.969 no
C24 H242 0.965 no
C24 H243 0.958 no
C25 C26 1.541(2) yes
C25 H251 0.968 no
C25 H252 0.965 no
C26 C27 1.550(2) yes
C26 H261 0.974 no
C26 H262 0.982 no
C27 C28 1.536(2) yes
C27 C29 1.566(2) yes
C27 C39 1.557(2) yes
C28 H281 0.959 no
C28 H282 0.966 no
C28 H283 0.979 no
C29 C30 1.542(2) yes
C29 C34 1.558(2) yes
C29 H291 0.996 no
C30 C31 1.544(2) yes
C30 H301 0.979 no
C30 H302 0.990 no
C31 C32 1.485(3) yes
C31 H311 0.978 no
C31 H312 0.975 no
C32 C33 1.319(2) yes
C32 H321 0.943 no
C33 C34 1.527(2) yes
C33 C35 1.516(2) yes
C34 C36 1.549(2) yes
C34 C37 1.541(2) yes
C35 H351 0.976 no
C35 H352 0.979 no
C36 H361 0.955 no
C36 H362 0.964 no
C36 H363 0.961 no
C37 C38 1.503(3) yes
C37 H371 0.984 no
C37 H372 0.975 no
C38 C39 1.524(3) yes
C38 H381 0.960 no
C38 H382 0.979 no
C39 C40 1.550(3) yes
C39 H391 0.967 no
C40 H401 0.976 no
C40 H402 0.983 no
C40 H403 0.974 no
O7 C41 1.299(2) yes
O7 H5 0.880 no
O8 C41 1.229(2) yes
O9 C55 1.427(2) yes
O9 H6 0.833 no
C41 C42 1.473(2) yes
C42 C43 1.327(2) yes
C42 H421 0.940 no
C43 C44 1.501(3) yes
C43 C45 1.510(2) yes
C44 H441 0.955 no
C44 H442 0.956 no
C44 H443 0.955 no
C45 C46 1.530(2) yes
C45 H451 0.954 no
C45 H452 0.987 no
C46 C47 1.560(2) yes
C46 H461 0.981 no
C46 H462 0.969 no
C47 C48 1.537(2) yes
C47 C49 1.564(2) yes
C47 C59 1.562(2) yes
C48 H481 0.978 no
C48 H482 0.968 no
C48 H483 0.961 no
C49 C50 1.536(2) yes
C49 C54 1.555(2) yes
C49 H491 0.981 no
C50 C51 1.544(2) yes
C50 H501 0.974 no
C50 H502 0.968 no
C51 C52 1.500(2) yes
C51 H511 0.987 no
C51 H512 0.979 no
C52 C53 1.313(2) yes
C52 H521 0.940 no
C53 C54 1.527(2) yes
C53 C55 1.519(2) yes
C54 C56 1.552(2) yes
C54 C57 1.543(2) yes
C55 H551 0.967 no
C55 H552 0.974 no
C56 H561 0.957 no
C56 H562 0.980 no
C56 H563 0.970 no
C57 C58 1.510(2) yes
C57 H571 0.978 no
C57 H572 0.982 no
C58 C59 1.532(2) yes
C58 H581 0.983 no
C58 H582 0.971 no
C59 C60 1.536(3) yes
C59 H591 0.989 no
C60 H601 0.970 no
C60 H602 0.979 no
C60 H603 0.976 no
O10 C61 1.315(2) yes
O10 H7 0.880 no
O11 C61 1.226(2) yes
O12 C75 1.441(2) yes
O12 H8 0.831 no
C61 C62 1.460(2) yes
C62 C63 1.333(2) yes
C62 H621 0.928 no
C63 C64 1.508(3) yes
C63 C65 1.506(2) yes
C64 H641 0.962 no
C64 H642 0.959 no
C64 H643 0.970 no
C65 C66 1.542(2) yes
C65 H651 0.965 no
C65 H652 0.976 no
C66 C67 1.552(2) yes
C66 H661 0.972 no
C66 H662 0.987 no
C67 C68 1.533(2) yes
C67 C69 1.576(2) yes
C67 C79 1.552(2) yes
C68 H681 0.969 no
C68 H682 0.975 no
C68 H683 0.969 no
C69 C70 1.542(2) yes
C69 C74 1.562(2) yes
C69 H691 0.984 no
C70 C71 1.535(3) yes
C70 H701 0.966 no
C70 H702 0.992 no
C71 C72 1.479(3) yes
C71 H711 0.992 no
C71 H712 0.975 no
C72 C73 1.325(3) yes
C72 H721 0.949 no
C73 C74 1.534(2) yes
C73 C75 1.501(2) yes
C74 C76 1.549(2) yes
C74 C77 1.537(2) yes
C75 H751 0.976 no
C75 H752 0.977 no
C76 H761 0.987 no
C76 H762 0.961 no
C76 H763 0.977 no
C77 C78 1.516(2) yes
C77 H771 0.966 no
C77 H772 0.980 no
C78 C79 1.531(2) yes
C78 H781 0.982 no
C78 H782 0.999 no
C79 C80 1.532(2) yes
C79 H791 0.978 no
C80 H801 0.972 no
C80 H802 0.988 no
C80 H803 0.981 no

loop_
_geom_hbond_atom_site_label_D
_geom_hbond_atom_site_label_H
_geom_hbond_atom_site_label_A
_geom_hbond_site_symmetry_A
_geom_hbond_angle_DHA
_geom_hbond_distance_DH
_geom_hbond_distance_HA
_geom_hbond_distance_DA
_geom_hbond_publ_flag
O1 H1 O5 . 179.55(7) 0.880 1.752 2.632(3) yes
O3 H2 O9 4_456 165.09(5) 0.815 1.897 2.693(3) yes
C4 H43 O2 . 130.13(8) 0.971 2.222 2.943(3) yes
C18 H182 O3 . 123.32(5) 0.974 2.592 3.231(3) yes
O4 H3 O2 . 179.92(6) 0.880 1.760 2.640(3) yes
O6 H4 O3 3_666 132.83(5) 0.835 2.116 2.753(3) yes
C24 H241 O5 . 128.06(6) 0.969 2.241 2.939(3) yes
O7 H5 O11 . 179.82(6) 0.880 1.712 2.592(3) yes
O9 H6 O12 2_565 158.26(5) 0.833 1.904 2.696(3) yes
O10 H7 O8 . 179.91(6) 0.880 1.758 2.638(3) yes
O12 H8 O6 4_745 153.33(5) 0.831 1.937 2.706(3) yes
C70 H702 O11 3_556 159.71(5) 0.992 2.542 3.490(3) yes
